data_1536968
loop_
_publ_author_name
'Kraft, R.'
'Poettgen, R.'

_publ_section_title
;
 Ternary germanides RE2 Ge2 Mg (RE = Y, La-Nd, Sm, Gd, Tb)
;
_journal_name_full
;
Monatshefte fuer Chemie und verwandte Teile anderer Wissenschaften (109,1978-)
;
_journal_page_first 1327
_journal_page_last 1334
_journal_volume 135
_journal_year 2004
_chemical_formula_sum 'Ge2 Mg Pr2'
_chemical_name_systematic 'Pr2 Mg Ge2'
_space_group_IT_number 127
_symmetry_space_group_name_Hall '-P 4 2ab'
_symmetry_space_group_name_H-M 'P 4/m b m'
_cell_angle_alpha 90
_cell_angle_beta 90
_cell_angle_gamma 90
_cell_formula_units_Z 2
_cell_length_a 7.457
_cell_length_b 7.457
_cell_length_c 4.392
_cell_volume 244.225
_citation_journal_id_ASTM MOCMB7
_cod_data_source_file Kraft_MOCMB7_2004_1488.cif
_cod_data_source_block Ge2Mg1Pr2
_cod_original_cell_volume 244.2253
_cod_original_formula_sum 'Ge2 Mg1 Pr2'
_cod_database_code 1536968

loop_
_symmetry_equiv_pos_as_xyz
x,y,z
-y,x,z
-x,-y,z
y,-x,z
x+1/2,-y+1/2,-z
y+1/2,x+1/2,-z
-x+1/2,y+1/2,-z
-y+1/2,-x+1/2,-z
-x,-y,-z
y,-x,-z
x,y,-z
-y,x,-z
-x-1/2,y-1/2,z
-y-1/2,-x-1/2,z
x-1/2,-y-1/2,z
y-1/2,x-1/2,z

loop_
_atom_site_label
_atom_site_type_symbol
_atom_site_fract_x
_atom_site_fract_y
_atom_site_fract_z
_atom_site_occupancy
_atom_site_U_iso_or_equiv
Pr1 Pr 0.17829 0.67829 0.5 1 0.0
Ge1 Ge 0.37965 0.87966 0 1 0.0
Mg1 Mg 0 0 0 1 0.0
